data_8106343
loop_
_publ_author_name
'Gou, Wei'
'Zhou, Yan'
'Zhong, Wei'
'Wang, Yang'
'Yang, Bai-Yuan'
'Zhao, An-Rong'

_publ_section_title
;
 Crystal structure of ethyl
 4-(3-chlorophenyl)-2,7,7-trimethyl-5-oxo-1,4,5,6,7,8-hexahydroquinoline-3-carboxylate,
 C21H24ClNO3
;
_journal_issue 5
_journal_name_full 'Zeitschrift f\"ur Kristallographie - New Crystal Structures'
_journal_page_first 911
_journal_page_last 912
_journal_paper_doi 10.1515/ncrs-2018-0094
_journal_volume 233
_journal_year 2018
_chemical_formula_moiety 'C21 H24 Cl N O3'
_chemical_formula_sum 'C21 H24 Cl N O3'
_chemical_formula_weight 373.86
_space_group_crystal_system orthorhombic
_space_group_IT_number 60
_space_group_name_Hall '-P 2n 2ab'
_space_group_name_H-M_alt 'P b c n'
_atom_sites_solution_hydrogens geom
_cell_angle_alpha 90
_cell_angle_beta 90
_cell_angle_gamma 90
_cell_formula_units_Z 8
_cell_length_a 17.215(11)
_cell_length_b 15.749(11)
_cell_length_c 14.136(9)
_cell_measurement_reflns_used 2325
_cell_measurement_temperature 296(2)
_cell_measurement_theta_max 20.04
_cell_measurement_theta_min 2.59
_cell_volume 3833(4)
_computing_cell_refinement 'SAINT v7.60A (Bruker, 2009)'
_computing_data_collection 'Bruker Smart APEX2 (Bruker, 2008)'
_computing_data_reduction 'SAINT v7.60A (Bruker, 2009)'
_computing_molecular_graphics 'Olex2 (Dolomanov et al., 2009)'
_computing_publication_material 'Olex2 (Dolomanov et al., 2009)'
_computing_structure_refinement 'ShelXL (Sheldrick, 2015)'
_computing_structure_solution 'SHELXS-97 (Sheldrick, 2008)'
_diffrn_ambient_temperature 296.15
_diffrn_measured_fraction_theta_full 0.999
_diffrn_measured_fraction_theta_max 0.999
_diffrn_measurement_device_type 'CCD area detector'
_diffrn_measurement_method 'phi and omega scans'
_diffrn_radiation_monochromator graphite
_diffrn_radiation_type MoK\a
_diffrn_radiation_wavelength 0.71073
_diffrn_reflns_av_R_equivalents 0.0541
_diffrn_reflns_av_unetI/netI 0.0392
_diffrn_reflns_Laue_measured_fraction_full 0.999
_diffrn_reflns_Laue_measured_fraction_max 0.999
_diffrn_reflns_limit_h_max 20
_diffrn_reflns_limit_h_min -18
_diffrn_reflns_limit_k_max 18
_diffrn_reflns_limit_k_min -18
_diffrn_reflns_limit_l_max 16
_diffrn_reflns_limit_l_min -16
_diffrn_reflns_number 18525
_diffrn_reflns_point_group_measured_fraction_full 0.999
_diffrn_reflns_point_group_measured_fraction_max 0.999
_diffrn_reflns_theta_full 25.000
_diffrn_reflns_theta_max 25.000
_diffrn_reflns_theta_min 1.753
_diffrn_standards_number 0
_exptl_absorpt_coefficient_mu 0.220
_exptl_absorpt_correction_T_max 0.9773
_exptl_absorpt_correction_T_min 0.9689
_exptl_absorpt_correction_type multi-scan
_exptl_absorpt_process_details SADABS
_exptl_crystal_colour yellow
_exptl_crystal_colour_primary yellow
_exptl_crystal_density_diffrn 1.296
_exptl_crystal_density_meas .
_exptl_crystal_density_method 'not measured'
_exptl_crystal_description block
_exptl_crystal_F_000 1584
_exptl_crystal_size_max 0.32
_exptl_crystal_size_mid 0.28
_exptl_crystal_size_min 0.25
_refine_diff_density_max 0.529
_refine_diff_density_min -0.546
_refine_diff_density_rms 0.047
_refine_ls_extinction_coef 0.0010(3)
_refine_ls_extinction_expression Fc^*^=kFc[1+0.001xFc^2^\l^3^/sin(2\q)]^-1/4^
_refine_ls_extinction_method 'SHELXL-2016/6 (Sheldrick 2016)'
_refine_ls_goodness_of_fit_ref 1.076
_refine_ls_hydrogen_treatment constr
_refine_ls_matrix_type full
_refine_ls_number_parameters 237
_refine_ls_number_reflns 3380
_refine_ls_number_restraints 0
_refine_ls_restrained_S_all 1.076
_refine_ls_R_factor_all 0.0932
_refine_ls_R_factor_gt 0.0578
_refine_ls_shift/su_max 0.000
_refine_ls_shift/su_mean 0.000
_refine_ls_structure_factor_coef Fsqd
_refine_ls_weighting_details 'w=1/[\s^2^(Fo^2^)+(0.0782P)^2^+2.0708P] where P=(Fo^2^+2Fc^2^)/3'
_refine_ls_weighting_scheme calc
_refine_ls_wR_factor_gt 0.1563
_refine_ls_wR_factor_ref 0.1769
_reflns_Friedel_coverage 0.000
_reflns_Friedel_fraction_full .
_reflns_Friedel_fraction_max .
_reflns_number_gt 2176
_reflns_number_total 3380
_reflns_threshold_expression 'I > 2\s(I)'
_cod_data_source_file suppl_ncrs-2018-0094_suppl.cif
_cod_data_source_block a
_cod_original_cell_volume 3832(4)
_cod_database_code 8106343
_shelx_space_group_comment
;
The symmetry employed for this shelxl refinement is uniquely defined
by the following loop, which should always be used as a source of
symmetry information in preference to the above space-group names.
They are only intended as comments.
;
_shelx_estimated_absorpt_t_max 0.947
_shelx_estimated_absorpt_t_min 0.933
_olex2_refinement_description
;
1. Fixed Uiso
 At 1.2 times of:
  All C(H) groups, All C(H,H) groups, All N(H) groups
 At 1.5 times of:
  All C(H,H,H) groups
2.a Ternary CH refined with riding coordinates:
 C7(H7)
2.b Secondary CH2 refined with riding coordinates:
 C10(H10A,H10B), C17(H17A,H17B), C19(H19A,H19B)
2.c Me refined with riding coordinates:
 C11(H11A,H11B,H11C), C20(H20A,H20B,H20C), C21(H21A,H21B,H21C)
2.d Aromatic/amide H refined with riding coordinates:
 N1(H1), C2(H2), C3(H3), C4(H4), C6(H6)
2.e Idealised Me refined as rotating group:
 C13(H13A,H13B,H13C)
;

loop_
_space_group_symop_operation_xyz
'x, y, z'
'-x+1/2, -y+1/2, z+1/2'
'-x, y, -z+1/2'
'x+1/2, -y+1/2, -z'
'-x, -y, -z'
'x-1/2, y-1/2, -z-1/2'
'x, -y, z-1/2'
'-x-1/2, y-1/2, z'

loop_
_atom_site_label
_atom_site_type_symbol
_atom_site_fract_x
_atom_site_fract_y
_atom_site_fract_z
_atom_site_U_iso_or_equiv
_atom_site_adp_type
_atom_site_occupancy
_atom_site_site_symmetry_order
_atom_site_calc_flag
_atom_site_refinement_flags_posn
_atom_site_refinement_flags_adp
_atom_site_refinement_flags_occupancy
_atom_site_disorder_assembly
_atom_site_disorder_group
N1 N 0.38417(14) 0.07907(15) 0.67038(16) 0.0480(6) Uani 1 1 d . . . . .
H1 H 0.382670 0.069075 0.730163 0.058 Uiso 1 1 calc R . . . .
Cl1 Cl 0.07594(6) 0.03553(7) 0.64578(8) 0.0899(4) Uani 1 1 d . . . . .
O1 O 0.34465(15) 0.26977(15) 0.42352(19) 0.0750(8) Uani 1 1 d . . . . .
O2 O 0.39095(18) 0.32592(16) 0.5537(2) 0.0915(9) Uani 1 1 d . . . . .
O3 O 0.38800(14) -0.03147(13) 0.36612(13) 0.0575(6) Uani 1 1 d . . . . .
C1 C 0.1287(2) 0.0655(2) 0.5469(3) 0.0605(9) Uani 1 1 d . . . . .
C2 C 0.0902(2) 0.0811(2) 0.4651(3) 0.0760(11) Uani 1 1 d . . . . .
H2 H 0.036355 0.076576 0.462149 0.091 Uiso 1 1 calc R . . . .
C3 C 0.1322(3) 0.1035(3) 0.3872(3) 0.0866(13) Uani 1 1 d . . . . .
H3 H 0.106708 0.113216 0.330203 0.104 Uiso 1 1 calc R . . . .
C4 C 0.2129(2) 0.1120(2) 0.3916(3) 0.0724(11) Uani 1 1 d . . . . .
H4 H 0.240465 0.127766 0.337859 0.087 Uiso 1 1 calc R . . . .
C5 C 0.25177(18) 0.09724(17) 0.4751(2) 0.0484(7) Uani 1 1 d . . . . .
C6 C 0.20789(17) 0.07292(19) 0.5530(2) 0.0529(8) Uani 1 1 d . . . . .
H6 H 0.232581 0.061488 0.610167 0.063 Uiso 1 1 calc R . . . .
C7 C 0.33959(17) 0.10569(18) 0.4830(2) 0.0446(7) Uani 1 1 d . . . . .
H7 H 0.360218 0.118024 0.419830 0.053 Uiso 1 1 calc R . . . .
C8 C 0.36302(17) 0.17781(18) 0.5485(2) 0.0451(7) Uani 1 1 d . . . . .
C9 C 0.36804(19) 0.2649(2) 0.5126(3) 0.0558(8) Uani 1 1 d . . . . .
C10 C 0.3490(3) 0.3533(3) 0.3802(4) 0.1065(17) Uani 1 1 d . . . . .
H10A H 0.348447 0.396490 0.429080 0.128 Uiso 1 1 calc R . . . .
H10B H 0.397441 0.358476 0.345519 0.128 Uiso 1 1 calc R . . . .
C11 C 0.2884(3) 0.3660(3) 0.3203(4) 0.1195(18) Uani 1 1 d . . . . .
H11A H 0.292420 0.421430 0.292463 0.179 Uiso 1 1 calc R . . . .
H11B H 0.289423 0.323771 0.271296 0.179 Uiso 1 1 calc R . . . .
H11C H 0.240503 0.361728 0.354732 0.179 Uiso 1 1 calc R . . . .
C12 C 0.37905(17) 0.16208(18) 0.6394(2) 0.0467(7) Uani 1 1 d . . . . .
C13 C 0.3931(2) 0.2265(2) 0.7154(3) 0.0688(10) Uani 1 1 d . . . . .
H13A H 0.397010 0.198357 0.775466 0.103 Uiso 1 1 calc GR . . . .
H13B H 0.350662 0.266055 0.716945 0.103 Uiso 1 1 calc GR . . . .
H13C H 0.440521 0.256363 0.702563 0.103 Uiso 1 1 calc GR . . . .
C14 C 0.39150(15) 0.01270(17) 0.60964(18) 0.0403(7) Uani 1 1 d . . . . .
C15 C 0.37588(16) 0.02432(17) 0.51714(18) 0.0391(6) Uani 1 1 d . . . . .
C16 C 0.39399(16) -0.04244(18) 0.45158(19) 0.0412(7) Uani 1 1 d . . . . .
C17 C 0.42347(18) -0.12548(18) 0.4897(2) 0.0487(7) Uani 1 1 d . . . . .
H17A H 0.479701 -0.125556 0.485240 0.058 Uiso 1 1 calc R . . . .
H17B H 0.404362 -0.170761 0.449382 0.058 Uiso 1 1 calc R . . . .
C18 C 0.40105(17) -0.14539(18) 0.5907(2) 0.0459(7) Uani 1 1 d . . . . .
C19 C 0.42054(17) -0.06797(18) 0.65033(19) 0.0452(7) Uani 1 1 d . . . . .
H19A H 0.398411 -0.075298 0.712900 0.054 Uiso 1 1 calc R . . . .
H19B H 0.476498 -0.064294 0.657312 0.054 Uiso 1 1 calc R . . . .
C20 C 0.3145(2) -0.1664(2) 0.5974(3) 0.0685(10) Uani 1 1 d . . . . .
H20A H 0.301358 -0.178886 0.661964 0.103 Uiso 1 1 calc R . . . .
H20B H 0.284591 -0.118732 0.575994 0.103 Uiso 1 1 calc R . . . .
H20C H 0.303248 -0.214905 0.558603 0.103 Uiso 1 1 calc R . . . .
C21 C 0.4485(2) -0.2213(2) 0.6259(3) 0.0715(10) Uani 1 1 d . . . . .
H21A H 0.434279 -0.234022 0.690008 0.107 Uiso 1 1 calc R . . . .
H21B H 0.438095 -0.269768 0.586607 0.107 Uiso 1 1 calc R . . . .
H21C H 0.502821 -0.207860 0.623059 0.107 Uiso 1 1 calc R . . . .

loop_
_atom_site_aniso_label
_atom_site_aniso_U_11
_atom_site_aniso_U_22
_atom_site_aniso_U_33
_atom_site_aniso_U_23
_atom_site_aniso_U_13
_atom_site_aniso_U_12
N1 0.0644(16) 0.0485(15) 0.0311(12) -0.0028(11) -0.0012(11) 0.0028(12)
Cl1 0.0626(6) 0.1079(9) 0.0991(8) -0.0158(6) 0.0105(5) -0.0184(5)
O1 0.0932(19) 0.0496(15) 0.0824(18) 0.0267(12) -0.0186(15) -0.0094(12)
O2 0.128(3) 0.0460(15) 0.100(2) 0.0024(14) -0.0197(18) -0.0188(15)
O3 0.0845(16) 0.0579(13) 0.0302(11) -0.0010(9) 0.0002(10) -0.0001(11)
C1 0.059(2) 0.0476(19) 0.075(2) -0.0106(17) -0.0089(18) -0.0019(16)
C2 0.066(2) 0.058(2) 0.104(3) 0.004(2) -0.032(2) -0.0061(18)
C3 0.086(3) 0.082(3) 0.092(3) 0.023(2) -0.049(3) -0.005(2)
C4 0.082(3) 0.067(2) 0.067(2) 0.0214(18) -0.026(2) -0.0114(19)
C5 0.0603(19) 0.0375(16) 0.0475(17) -0.0015(13) -0.0150(15) 0.0039(14)
C6 0.0481(18) 0.0533(19) 0.057(2) -0.0055(15) -0.0099(15) 0.0015(14)
C7 0.0556(18) 0.0443(17) 0.0338(15) 0.0044(12) -0.0008(13) 0.0011(13)
C8 0.0450(16) 0.0391(16) 0.0511(18) 0.0006(13) 0.0021(14) 0.0004(13)
C9 0.0484(19) 0.048(2) 0.071(2) 0.0061(17) -0.0008(16) -0.0007(15)
C10 0.129(4) 0.066(3) 0.125(4) 0.049(3) -0.041(3) -0.025(3)
C11 0.108(4) 0.110(4) 0.140(4) 0.064(3) -0.010(3) 0.015(3)
C12 0.0463(17) 0.0459(18) 0.0479(18) -0.0089(14) 0.0010(14) -0.0019(13)
C13 0.082(3) 0.062(2) 0.063(2) -0.0202(17) -0.0060(19) -0.0024(18)
C14 0.0403(15) 0.0433(16) 0.0372(16) -0.0023(12) 0.0002(12) -0.0027(12)
C15 0.0454(16) 0.0409(15) 0.0309(14) 0.0018(12) -0.0007(12) -0.0013(12)
C16 0.0409(15) 0.0473(17) 0.0353(16) -0.0006(12) -0.0010(12) -0.0054(12)
C17 0.0579(19) 0.0446(17) 0.0437(17) -0.0051(13) -0.0023(14) 0.0046(14)
C18 0.0512(17) 0.0419(17) 0.0447(17) 0.0052(13) -0.0059(13) -0.0030(13)
C19 0.0533(17) 0.0493(17) 0.0329(15) 0.0037(13) -0.0061(13) 0.0003(14)
C20 0.066(2) 0.069(2) 0.071(2) 0.0124(18) -0.0018(19) -0.0203(18)
C21 0.091(3) 0.049(2) 0.075(2) 0.0086(17) -0.016(2) 0.0094(18)

loop_
_atom_type_symbol
_atom_type_description
_atom_type_scat_dispersion_real
_atom_type_scat_dispersion_imag
_atom_type_scat_source
C C 0.0033 0.0016 'International Tables Vol C Tables 4.2.6.8 and 6.1.1.4'
H H 0.0000 0.0000 'International Tables Vol C Tables 4.2.6.8 and 6.1.1.4'
N N 0.0061 0.0033 'International Tables Vol C Tables 4.2.6.8 and 6.1.1.4'
O O 0.0106 0.0060 'International Tables Vol C Tables 4.2.6.8 and 6.1.1.4'
Cl Cl 0.1484 0.1585 'International Tables Vol C Tables 4.2.6.8 and 6.1.1.4'

loop_
_geom_angle_atom_site_label_1
_geom_angle_atom_site_label_2
_geom_angle_atom_site_label_3
_geom_angle
_geom_angle_site_symmetry_1
_geom_angle_site_symmetry_3
C12 N1 H1 118.9 . .
C14 N1 H1 118.9 . .
C14 N1 C12 122.2(2) . .
C9 O1 C10 116.0(3) . .
C2 C1 Cl1 118.8(3) . .
C2 C1 C6 121.7(4) . .
C6 C1 Cl1 119.5(3) . .
C1 C2 H2 120.8 . .
C1 C2 C3 118.4(4) . .
C3 C2 H2 120.8 . .
C2 C3 H3 119.5 . .
C2 C3 C4 121.1(3) . .
C4 C3 H3 119.5 . .
C3 C4 H4 119.8 . .
C5 C4 C3 120.4(4) . .
C5 C4 H4 119.8 . .
C4 C5 C6 117.5(3) . .
C4 C5 C7 122.1(3) . .
C6 C5 C7 120.4(3) . .
C1 C6 C5 120.9(3) . .
C1 C6 H6 119.6 . .
C5 C6 H6 119.6 . .
C5 C7 H7 108.1 . .
C8 C7 C5 111.9(2) . .
C8 C7 H7 108.1 . .
C15 C7 C5 111.2(2) . .
C15 C7 H7 108.1 . .
C15 C7 C8 109.3(2) . .
C9 C8 C7 120.3(3) . .
C12 C8 C7 120.1(3) . .
C12 C8 C9 119.6(3) . .
O1 C9 C8 111.4(3) . .
O2 C9 O1 121.2(3) . .
O2 C9 C8 127.4(3) . .
O1 C10 H10A 109.5 . .
O1 C10 H10B 109.5 . .
H10A C10 H10B 108.1 . .
C11 C10 O1 110.9(4) . .
C11 C10 H10A 109.5 . .
C11 C10 H10B 109.5 . .
C10 C11 H11A 109.5 . .
C10 C11 H11B 109.5 . .
C10 C11 H11C 109.5 . .
H11A C11 H11B 109.5 . .
H11A C11 H11C 109.5 . .
H11B C11 H11C 109.5 . .
N1 C12 C13 113.8(3) . .
C8 C12 N1 119.5(3) . .
C8 C12 C13 126.7(3) . .
C12 C13 H13A 109.5 . .
C12 C13 H13B 109.5 . .
C12 C13 H13C 109.5 . .
H13A C13 H13B 109.5 . .
H13A C13 H13C 109.5 . .
H13B C13 H13C 109.5 . .
N1 C14 C19 116.5(2) . .
C15 C14 N1 119.4(3) . .
C15 C14 C19 124.1(2) . .
C14 C15 C7 120.7(2) . .
C14 C15 C16 118.9(3) . .
C16 C15 C7 120.4(2) . .
O3 C16 C15 121.0(3) . .
O3 C16 C17 120.3(3) . .
C15 C16 C17 118.7(2) . .
C16 C17 H17A 108.4 . .
C16 C17 H17B 108.4 . .
C16 C17 C18 115.6(2) . .
H17A C17 H17B 107.4 . .
C18 C17 H17A 108.4 . .
C18 C17 H17B 108.4 . .
C17 C18 C19 107.5(2) . .
C17 C18 C20 110.6(3) . .
C17 C18 C21 109.4(3) . .
C19 C18 C20 110.8(3) . .
C19 C18 C21 109.2(3) . .
C20 C18 C21 109.3(3) . .
C14 C19 C18 113.5(2) . .
C14 C19 H19A 108.9 . .
C14 C19 H19B 108.9 . .
C18 C19 H19A 108.9 . .
C18 C19 H19B 108.9 . .
H19A C19 H19B 107.7 . .
C18 C20 H20A 109.5 . .
C18 C20 H20B 109.5 . .
C18 C20 H20C 109.5 . .
H20A C20 H20B 109.5 . .
H20A C20 H20C 109.5 . .
H20B C20 H20C 109.5 . .
C18 C21 H21A 109.5 . .
C18 C21 H21B 109.5 . .
C18 C21 H21C 109.5 . .
H21A C21 H21B 109.5 . .
H21A C21 H21C 109.5 . .
H21B C21 H21C 109.5 . .

loop_
_geom_bond_atom_site_label_1
_geom_bond_atom_site_label_2
_geom_bond_distance
_geom_bond_site_symmetry_2
N1 H1 0.8600 .
N1 C12 1.382(4) .
N1 C14 1.359(3) .
Cl1 C1 1.733(4) .
O1 C9 1.325(4) .
O1 C10 1.453(4) .
O2 C9 1.190(4) .
O3 C16 1.225(3) .
C1 C2 1.355(5) .
C1 C6 1.372(4) .
C2 H2 0.9300 .
C2 C3 1.364(6) .
C3 H3 0.9300 .
C3 C4 1.397(6) .
C4 H4 0.9300 .
C4 C5 1.376(4) .
C5 C6 1.390(4) .
C5 C7 1.522(4) .
C6 H6 0.9300 .
C7 H7 0.9800 .
C7 C8 1.520(4) .
C7 C15 1.505(4) .
C8 C9 1.465(4) .
C8 C12 1.338(4) .
C10 H10A 0.9700 .
C10 H10B 0.9700 .
C10 C11 1.359(6) .
C11 H11A 0.9600 .
C11 H11B 0.9600 .
C11 H11C 0.9600 .
C12 C13 1.497(4) .
C13 H13A 0.9600 .
C13 H13B 0.9600 .
C13 H13C 0.9600 .
C14 C15 1.347(4) .
C14 C19 1.481(4) .
C15 C16 1.436(4) .
C16 C17 1.502(4) .
C17 H17A 0.9700 .
C17 H17B 0.9700 .
C17 C18 1.512(4) .
C18 C19 1.520(4) .
C18 C20 1.529(4) .
C18 C21 1.531(4) .
C19 H19A 0.9700 .
C19 H19B 0.9700 .
C20 H20A 0.9600 .
C20 H20B 0.9600 .
C20 H20C 0.9600 .
C21 H21A 0.9600 .
C21 H21B 0.9600 .
C21 H21C 0.9600 .

loop_
_geom_torsion_atom_site_label_1
_geom_torsion_atom_site_label_2
_geom_torsion_atom_site_label_3
_geom_torsion_atom_site_label_4
_geom_torsion
_geom_torsion_site_symmetry_1
_geom_torsion_site_symmetry_2
_geom_torsion_site_symmetry_3
_geom_torsion_site_symmetry_4
N1 C14 C15 C7 -8.9(4) . . . .
N1 C14 C15 C16 171.5(2) . . . .
N1 C14 C19 C18 159.6(2) . . . .
Cl1 C1 C2 C3 -179.1(3) . . . .
Cl1 C1 C6 C5 -179.7(2) . . . .
O3 C16 C17 C18 -157.9(3) . . . .
C1 C2 C3 C4 -1.3(6) . . . .
C2 C1 C6 C5 0.4(5) . . . .
C2 C3 C4 C5 0.5(6) . . . .
C3 C4 C5 C6 0.7(5) . . . .
C3 C4 C5 C7 179.9(3) . . . .
C4 C5 C6 C1 -1.1(5) . . . .
C4 C5 C7 C8 114.5(3) . . . .
C4 C5 C7 C15 -122.9(3) . . . .
C5 C7 C8 C9 -84.7(3) . . . .
C5 C7 C8 C12 95.1(3) . . . .
C5 C7 C15 C14 -95.2(3) . . . .
C5 C7 C15 C16 84.4(3) . . . .
C6 C1 C2 C3 0.9(6) . . . .
C6 C5 C7 C8 -66.3(3) . . . .
C6 C5 C7 C15 56.3(3) . . . .
C7 C5 C6 C1 179.6(3) . . . .
C7 C8 C9 O1 4.6(4) . . . .
C7 C8 C9 O2 -174.0(3) . . . .
C7 C8 C12 N1 8.5(4) . . . .
C7 C8 C12 C13 -171.7(3) . . . .
C7 C15 C16 O3 7.7(4) . . . .
C7 C15 C16 C17 -174.6(2) . . . .
C8 C7 C15 C14 28.8(4) . . . .
C8 C7 C15 C16 -151.5(3) . . . .
C9 O1 C10 C11 -143.9(4) . . . .
C9 C8 C12 N1 -171.7(3) . . . .
C9 C8 C12 C13 8.1(5) . . . .
C10 O1 C9 O2 0.1(5) . . . .
C10 O1 C9 C8 -178.6(3) . . . .
C12 N1 C14 C15 -15.4(4) . . . .
C12 N1 C14 C19 161.6(3) . . . .
C12 C8 C9 O1 -175.2(3) . . . .
C12 C8 C9 O2 6.1(5) . . . .
C14 N1 C12 C8 15.6(4) . . . .
C14 N1 C12 C13 -164.2(3) . . . .
C14 C15 C16 O3 -172.7(3) . . . .
C14 C15 C16 C17 5.1(4) . . . .
C15 C7 C8 C9 151.6(3) . . . .
C15 C7 C8 C12 -28.5(4) . . . .
C15 C14 C19 C18 -23.5(4) . . . .
C15 C16 C17 C18 24.4(4) . . . .
C16 C17 C18 C19 -49.8(3) . . . .
C16 C17 C18 C20 71.3(3) . . . .
C16 C17 C18 C21 -168.3(3) . . . .
C17 C18 C19 C14 48.6(3) . . . .
C19 C14 C15 C7 174.3(3) . . . .
C19 C14 C15 C16 -5.3(4) . . . .
C20 C18 C19 C14 -72.4(3) . . . .
C21 C18 C19 C14 167.3(3) . . . .
